data_2101585
loop_
_publ_author_name
'Abrahams, S. C.'

_publ_section_title
;
 New ferroelectric inorganic materials predicted in point group
 4<i>mm</i>
;
_journal_issue 5
_journal_name_full 'Acta Crystallographica Section B'
_journal_page_first 790
_journal_page_last 805
_journal_paper_doi 10.1107/S0108768196004594
_journal_volume 52
_journal_year 1996
_chemical_formula_sum 'Ba6 Co Nb9 O30'
_symmetry_cell_setting tetragonal
_symmetry_space_group_name_Hall 'P 4 -2ab'
_symmetry_space_group_name_H-M 'P 4 b m'
_cell_angle_alpha 90.0
_cell_angle_beta 90.0
_cell_angle_gamma 90.0
_cell_length_a 12.589
_cell_length_b 12.589
_cell_length_c 4.009
_cell_volume 635.358
_diffrn_radiation_type MoK\a
_diffrn_radiation_wavelength 0.71069
_cod_data_source_file an0527.cif
_cod_data_source_block AN0527k
_cod_original_formula_sum 'Ba6 Co1 Nb9 O30'
_cod_database_code 2101585

loop_
_atom_site_label
_atom_site_fract_x
_atom_site_fract_y
_atom_site_fract_z
Ba1 .0 .0 .0
Ba2 .1719 .6719 .0005
Co .0 .5 .5438
Nb2 .0749 .2142 .4981
O1 .0 .5 .027
O2 .076 .209 .026
O3 .345 .008 .466
O4 .282 .782 .500
O5 .141 .069 .500
